data_8106949
loop_
_publ_author_name
'Al-Wahaibi, Lamya H.'
'Ghabbour, Hazem A.'
'Mostafa, Gamal A. E.'
'Almutairi, Maha S.'
'El-Emam, Ali A.'

_publ_section_title
;
 Crystal structure of 1-(adamantan-1-yl)-3-phenylthiourea, C17H22N2S
;
_journal_issue 2
_journal_name_full 'Zeitschrift f\"ur Kristallographie - New Crystal Structures'
_journal_page_first 593
_journal_page_last 595
_journal_paper_doi 10.1515/ncrs-2015-0205
_journal_volume 231
_journal_year 2016
_chemical_formula_sum 'C17 H22 N2 S'
_chemical_formula_weight 286.42
_space_group_crystal_system orthorhombic
_space_group_IT_number 61
_space_group_name_Hall '-P 2ac 2ab'
_space_group_name_H-M_alt 'P b c a'
_atom_sites_solution_hydrogens mixed
_cell_angle_alpha 90
_cell_angle_beta 90
_cell_angle_gamma 90
_cell_formula_units_Z 8
_cell_length_a 12.0579(7)
_cell_length_b 11.1213(5)
_cell_length_c 21.9741(13)
_cell_measurement_reflns_used 9964
_cell_measurement_temperature 100(2)
_cell_measurement_theta_max 32.84
_cell_measurement_theta_min 2.51
_cell_volume 2946.7(3)
_computing_cell_refinement 'Bruker SAINT'
_computing_data_collection 'Bruker APEX2'
_computing_data_reduction 'Bruker SAINT'
_computing_molecular_graphics 'Bruker SHELXTL'
_computing_publication_material 'Bruker SHELXTL'
_computing_structure_refinement 'SHELXL-2014 (Sheldrick 2014)'
_computing_structure_solution 'SHELXS-97 (Sheldrick 2008)'
_diffrn_ambient_temperature 100(2)
_diffrn_measured_fraction_theta_full 1.000
_diffrn_measured_fraction_theta_max 0.998
_diffrn_measurement_device_type 'Bruker APEX-II D8 venture'
_diffrn_measurement_method '\f and \w scans'
_diffrn_radiation_type MoK\a
_diffrn_radiation_wavelength 0.71073
_diffrn_reflns_av_R_equivalents 0.0815
_diffrn_reflns_av_unetI/netI 0.0418
_diffrn_reflns_Laue_measured_fraction_full 1.000
_diffrn_reflns_Laue_measured_fraction_max 0.998
_diffrn_reflns_limit_h_max 18
_diffrn_reflns_limit_h_min -18
_diffrn_reflns_limit_k_max 17
_diffrn_reflns_limit_k_min -16
_diffrn_reflns_limit_l_max 33
_diffrn_reflns_limit_l_min -33
_diffrn_reflns_number 75607
_diffrn_reflns_point_group_measured_fraction_full 1.000
_diffrn_reflns_point_group_measured_fraction_max 0.998
_diffrn_reflns_theta_full 25.242
_diffrn_reflns_theta_max 33.222
_diffrn_reflns_theta_min 2.508
_exptl_absorpt_coefficient_mu 0.212
_exptl_absorpt_correction_T_max 0.92
_exptl_absorpt_correction_T_min 0.89
_exptl_absorpt_correction_type multi-scan
_exptl_absorpt_process_details SADABS_Bruker_2014
_exptl_crystal_colour colourless
_exptl_crystal_density_diffrn 1.291
_exptl_crystal_description block
_exptl_crystal_F_000 1232
_exptl_crystal_size_max 0.398
_exptl_crystal_size_mid 0.263
_exptl_crystal_size_min 0.256
_refine_diff_density_max 0.493
_refine_diff_density_min -0.287
_refine_diff_density_rms 0.066
_refine_ls_extinction_coef .
_refine_ls_extinction_method none
_refine_ls_goodness_of_fit_ref 1.046
_refine_ls_hydrogen_treatment mixed
_refine_ls_matrix_type full
_refine_ls_number_parameters 189
_refine_ls_number_reflns 5647
_refine_ls_number_restraints 0
_refine_ls_restrained_S_all 1.046
_refine_ls_R_factor_all 0.0743
_refine_ls_R_factor_gt 0.0470
_refine_ls_shift/su_max 0.001
_refine_ls_shift/su_mean 0.000
_refine_ls_structure_factor_coef Fsqd
_refine_ls_weighting_details 'w=1/[\s^2^(Fo^2^)+(0.0510P)^2^+1.2716P] where P=(Fo^2^+2Fc^2^)/3'
_refine_ls_weighting_scheme calc
_refine_ls_wR_factor_gt 0.1027
_refine_ls_wR_factor_ref 0.1125
_reflns_Friedel_coverage 0.000
_reflns_Friedel_fraction_full .
_reflns_Friedel_fraction_max .
_reflns_number_gt 4271
_reflns_number_total 5647
_reflns_threshold_expression 'I > 2\s(I)'
_cod_data_source_file suppl_ncrs-2015-0205_suppl.cif
_cod_data_source_block ms5
_cod_database_code 8106949
_shelx_space_group_comment
;
The symmetry employed for this shelxl refinement is uniquely defined
by the following loop, which should always be used as a source of
symmetry information in preference to the above space-group names.
They are only intended as comments.
;
_shelx_estimated_absorpt_t_min 0.920
_shelx_estimated_absorpt_t_max 0.948

loop_
_space_group_symop_operation_xyz
'x, y, z'
'x+1/2, -y+1/2, -z'
'-x, y+1/2, -z+1/2'
'-x+1/2, -y, z+1/2'
'-x, -y, -z'
'-x-1/2, y-1/2, z'
'x, -y-1/2, z-1/2'
'x-1/2, y, -z-1/2'

loop_
_atom_site_label
_atom_site_type_symbol
_atom_site_fract_x
_atom_site_fract_y
_atom_site_fract_z
_atom_site_U_iso_or_equiv
_atom_site_adp_type
_atom_site_occupancy
_atom_site_site_symmetry_order
_atom_site_calc_flag
_atom_site_refinement_flags_posn
_atom_site_refinement_flags_adp
_atom_site_refinement_flags_occupancy
_atom_site_disorder_assembly
_atom_site_disorder_group
S1 S 0.08030(2) 1.07375(3) 0.41559(2) 0.01469(8) Uani 1 1 d . . . . .
N1 N 0.26034(8) 0.92951(10) 0.41040(5) 0.01403(19) Uani 1 1 d . . . . .
N2 N 0.14348(8) 0.90490(10) 0.49190(5) 0.0152(2) Uani 1 1 d . . . . .
C1 C 0.24619(9) 0.96343(11) 0.29833(5) 0.0121(2) Uani 1 1 d . . . . .
H1A H 0.1761 1.0092 0.3019 0.015 Uiso 1 1 calc R U . . .
H1B H 0.2275 0.8773 0.2932 0.015 Uiso 1 1 calc R U . . .
C2 C 0.31196(9) 1.00794(11) 0.24289(5) 0.0131(2) Uani 1 1 d . . . . .
H2A H 0.2662 0.9974 0.2053 0.016 Uiso 1 1 calc R U . . .
C3 C 0.41993(10) 0.93533(11) 0.23670(5) 0.0145(2) Uani 1 1 d . . . . .
H3A H 0.4024 0.8491 0.2310 0.017 Uiso 1 1 calc R U . . .
H3B H 0.4620 0.9633 0.2007 0.017 Uiso 1 1 calc R U . . .
C4 C 0.49018(9) 0.95214(11) 0.29439(5) 0.0128(2) Uani 1 1 d . . . . .
H4A H 0.5603 0.9046 0.2907 0.015 Uiso 1 1 calc R U . . .
C5 C 0.42416(9) 0.90837(11) 0.34975(5) 0.0140(2) Uani 1 1 d . . . . .
H5A H 0.4694 0.9182 0.3870 0.017 Uiso 1 1 calc R U . . .
H5B H 0.4068 0.8219 0.3450 0.017 Uiso 1 1 calc R U . . .
C6 C 0.31567(9) 0.98034(10) 0.35617(5) 0.0108(2) Uani 1 1 d . . . . .
C7 C 0.34492(9) 1.11352(11) 0.36445(5) 0.0125(2) Uani 1 1 d . . . . .
H7A H 0.3900 1.1240 0.4017 0.015 Uiso 1 1 calc R U . . .
H7B H 0.2762 1.1614 0.3690 0.015 Uiso 1 1 calc R U . . .
C8 C 0.41048(9) 1.15780(11) 0.30882(5) 0.0133(2) Uani 1 1 d . . . . .
H8A H 0.4286 1.2449 0.3141 0.016 Uiso 1 1 calc R U . . .
C9 C 0.51822(9) 1.08582(11) 0.30224(6) 0.0146(2) Uani 1 1 d . . . . .
H9A H 0.5649 1.0971 0.3389 0.018 Uiso 1 1 calc R U . . .
H9B H 0.5603 1.1148 0.2664 0.018 Uiso 1 1 calc R U . . .
C10 C 0.34007(10) 1.14131(11) 0.25103(6) 0.0146(2) Uani 1 1 d . . . . .
H10A H 0.2709 1.1887 0.2545 0.018 Uiso 1 1 calc R U . . .
H10B H 0.3817 1.1707 0.2152 0.018 Uiso 1 1 calc R U . . .
C11 C 0.16826(9) 0.96480(11) 0.43974(5) 0.0125(2) Uani 1 1 d . . . . .
C12 C 0.20689(9) 0.81680(11) 0.52299(5) 0.0134(2) Uani 1 1 d . . . . .
C13 C 0.32148(10) 0.82612(12) 0.53153(5) 0.0163(2) Uani 1 1 d . . . . .
H13A H 0.3606 0.8937 0.5161 0.020 Uiso 1 1 calc R U . . .
C14 C 0.37798(11) 0.73623(12) 0.56271(6) 0.0188(2) Uani 1 1 d . . . . .
H14A H 0.4562 0.7413 0.5673 0.023 Uiso 1 1 calc R U . . .
C15 C 0.32137(11) 0.63937(13) 0.58715(6) 0.0197(3) Uani 1 1 d . . . . .
H15A H 0.3605 0.5779 0.6081 0.024 Uiso 1 1 calc R U . . .
C16 C 0.20694(11) 0.63270(12) 0.58079(6) 0.0204(3) Uani 1 1 d . . . . .
H16A H 0.1674 0.5679 0.5987 0.024 Uiso 1 1 calc R U . . .
C17 C 0.15003(10) 0.72012(12) 0.54835(6) 0.0172(2) Uani 1 1 d . . . . .
H17 H 0.0720 0.7140 0.5434 0.021 Uiso 1 1 calc R U . . .
H1N2 H 0.0779(14) 0.9214(15) 0.5072(8) 0.023(4) Uiso 1 1 d . . . . .
H1N1 H 0.2912(14) 0.8680(16) 0.4235(7) 0.023(4) Uiso 1 1 d . . . . .

loop_
_atom_site_aniso_label
_atom_site_aniso_U_11
_atom_site_aniso_U_22
_atom_site_aniso_U_33
_atom_site_aniso_U_23
_atom_site_aniso_U_13
_atom_site_aniso_U_12
S1 0.01160(13) 0.01809(15) 0.01437(14) 0.00364(11) 0.00350(10) 0.00396(10)
N1 0.0125(4) 0.0155(5) 0.0141(4) 0.0052(4) 0.0042(4) 0.0037(4)
N2 0.0110(4) 0.0201(5) 0.0144(5) 0.0052(4) 0.0048(4) 0.0034(4)
C1 0.0099(4) 0.0130(5) 0.0134(5) -0.0021(4) 0.0006(4) -0.0011(4)
C2 0.0123(5) 0.0163(5) 0.0109(5) -0.0012(4) -0.0005(4) 0.0007(4)
C3 0.0154(5) 0.0146(5) 0.0135(5) -0.0028(4) 0.0038(4) 0.0010(4)
C4 0.0102(5) 0.0141(5) 0.0142(5) 0.0005(4) 0.0037(4) 0.0022(4)
C5 0.0112(5) 0.0159(6) 0.0148(5) 0.0036(4) 0.0030(4) 0.0033(4)
C6 0.0095(5) 0.0133(5) 0.0095(5) 0.0009(4) 0.0027(4) 0.0001(4)
C7 0.0111(5) 0.0141(5) 0.0123(5) -0.0034(4) 0.0019(4) -0.0012(4)
C8 0.0120(5) 0.0109(5) 0.0171(5) -0.0011(4) 0.0034(4) -0.0014(4)
C9 0.0099(5) 0.0170(6) 0.0168(5) -0.0006(4) 0.0027(4) -0.0015(4)
C10 0.0147(5) 0.0142(5) 0.0148(5) 0.0032(4) 0.0024(4) 0.0026(4)
C11 0.0109(5) 0.0142(5) 0.0124(5) 0.0004(4) 0.0014(4) -0.0005(4)
C12 0.0127(5) 0.0164(6) 0.0109(5) 0.0011(4) 0.0021(4) 0.0019(4)
C13 0.0142(5) 0.0211(6) 0.0136(5) 0.0007(4) 0.0004(4) -0.0016(4)
C14 0.0143(5) 0.0280(7) 0.0141(5) -0.0022(5) -0.0015(4) 0.0026(5)
C15 0.0215(6) 0.0247(7) 0.0130(5) 0.0026(5) -0.0003(4) 0.0074(5)
C16 0.0212(6) 0.0204(6) 0.0194(6) 0.0064(5) 0.0024(5) 0.0002(5)
C17 0.0129(5) 0.0215(6) 0.0173(6) 0.0043(5) 0.0019(4) -0.0002(4)

loop_
_atom_type_symbol
_atom_type_description
_atom_type_scat_dispersion_real
_atom_type_scat_dispersion_imag
_atom_type_scat_source
C C 0.0033 0.0016 'International Tables Vol C Tables 4.2.6.8 and 6.1.1.4'
H H 0.0000 0.0000 'International Tables Vol C Tables 4.2.6.8 and 6.1.1.4'
N N 0.0061 0.0033 'International Tables Vol C Tables 4.2.6.8 and 6.1.1.4'
S S 0.1246 0.1234 'International Tables Vol C Tables 4.2.6.8 and 6.1.1.4'

loop_
_geom_angle_atom_site_label_1
_geom_angle_atom_site_label_2
_geom_angle_atom_site_label_3
_geom_angle
_geom_angle_site_symmetry_1
_geom_angle_site_symmetry_3
C11 N1 C6 130.44(10) . .
C11 N1 H1N1 116.4(12) . .
C6 N1 H1N1 113.1(12) . .
C11 N2 C12 128.78(10) . .
C11 N2 H1N2 114.7(11) . .
C12 N2 H1N2 116.4(11) . .
C6 C1 C2 109.61(9) . .
C6 C1 H1A 109.7 . .
C2 C1 H1A 109.7 . .
C6 C1 H1B 109.7 . .
C2 C1 H1B 109.7 . .
H1A C1 H1B 108.2 . .
C10 C2 C1 109.50(9) . .
C10 C2 C3 109.36(9) . .
C1 C2 C3 109.76(10) . .
C10 C2 H2A 109.4 . .
C1 C2 H2A 109.4 . .
C3 C2 H2A 109.4 . .
C4 C3 C2 109.25(9) . .
C4 C3 H3A 109.8 . .
C2 C3 H3A 109.8 . .
C4 C3 H3B 109.8 . .
C2 C3 H3B 109.8 . .
H3A C3 H3B 108.3 . .
C5 C4 C9 109.44(10) . .
C5 C4 C3 109.26(9) . .
C9 C4 C3 109.41(10) . .
C5 C4 H4A 109.6 . .
C9 C4 H4A 109.6 . .
C3 C4 H4A 109.6 . .
C4 C5 C6 110.41(9) . .
C4 C5 H5A 109.6 . .
C6 C5 H5A 109.6 . .
C4 C5 H5B 109.6 . .
C6 C5 H5B 109.6 . .
H5A C5 H5B 108.1 . .
N1 C6 C7 112.19(9) . .
N1 C6 C1 112.00(9) . .
C7 C6 C1 110.02(9) . .
N1 C6 C5 104.98(9) . .
C7 C6 C5 108.52(9) . .
C1 C6 C5 108.92(9) . .
C6 C7 C8 109.48(9) . .
C6 C7 H7A 109.8 . .
C8 C7 H7A 109.8 . .
C6 C7 H7B 109.8 . .
C8 C7 H7B 109.8 . .
H7A C7 H7B 108.2 . .
C9 C8 C7 110.10(10) . .
C9 C8 C10 109.12(9) . .
C7 C8 C10 109.54(9) . .
C9 C8 H8A 109.4 . .
C7 C8 H8A 109.4 . .
C10 C8 H8A 109.4 . .
C8 C9 C4 109.26(9) . .
C8 C9 H9A 109.8 . .
C4 C9 H9A 109.8 . .
C8 C9 H9B 109.8 . .
C4 C9 H9B 109.8 . .
H9A C9 H9B 108.3 . .
C2 C10 C8 109.50(9) . .
C2 C10 H10A 109.8 . .
C8 C10 H10A 109.8 . .
C2 C10 H10B 109.8 . .
C8 C10 H10B 109.8 . .
H10A C10 H10B 108.2 . .
N1 C11 N2 116.34(11) . .
N1 C11 S1 125.16(9) . .
N2 C11 S1 118.47(9) . .
C17 C12 C13 119.37(11) . .
C17 C12 N2 117.45(10) . .
C13 C12 N2 123.11(11) . .
C14 C13 C12 119.80(12) . .
C14 C13 H13A 120.1 . .
C12 C13 H13A 120.1 . .
C15 C14 C13 120.61(12) . .
C15 C14 H14A 119.7 . .
C13 C14 H14A 119.7 . .
C14 C15 C16 119.51(12) . .
C14 C15 H15A 120.2 . .
C16 C15 H15A 120.2 . .
C17 C16 C15 120.38(12) . .
C17 C16 H16A 119.8 . .
C15 C16 H16A 119.8 . .
C16 C17 C12 120.23(11) . .
C16 C17 H17 119.9 . .
C12 C17 H17 119.9 . .

loop_
_geom_bond_atom_site_label_1
_geom_bond_atom_site_label_2
_geom_bond_distance
_geom_bond_site_symmetry_2
S1 C11 1.6955(12) .
N1 C11 1.3426(15) .
N1 C6 1.4780(14) .
N1 H1N1 0.830(18) .
N2 C11 1.3591(15) .
N2 C12 1.4182(15) .
N2 H1N2 0.878(17) .
C1 C6 1.5339(16) .
C1 C2 1.5356(16) .
C1 H1A 0.9900 .
C1 H1B 0.9900 .
C2 C10 1.5319(17) .
C2 C3 1.5380(16) .
C2 H2A 1.0000 .
C3 C4 1.5361(17) .
C3 H3A 0.9900 .
C3 H3B 0.9900 .
C4 C5 1.5331(16) .
C4 C9 1.5344(17) .
C4 H4A 1.0000 .
C5 C6 1.5401(16) .
C5 H5A 0.9900 .
C5 H5B 0.9900 .
C6 C7 1.5334(16) .
C7 C8 1.5367(16) .
C7 H7A 0.9900 .
C7 H7B 0.9900 .
C8 C9 1.5328(16) .
C8 C10 1.5385(17) .
C8 H8A 1.0000 .
C9 H9A 0.9900 .
C9 H9B 0.9900 .
C10 H10A 0.9900 .
C10 H10B 0.9900 .
C12 C17 1.3916(17) .
C12 C13 1.3982(17) .
C13 C14 1.3903(18) .
C13 H13A 0.9500 .
C14 C15 1.3838(19) .
C14 H14A 0.9500 .
C15 C16 1.3888(19) .
C15 H15A 0.9500 .
C16 C17 1.3872(18) .
C16 H16A 0.9500 .
C17 H17 0.9500 .

loop_
_geom_torsion_atom_site_label_1
_geom_torsion_atom_site_label_2
_geom_torsion_atom_site_label_3
_geom_torsion_atom_site_label_4
_geom_torsion
_geom_torsion_site_symmetry_1
_geom_torsion_site_symmetry_2
_geom_torsion_site_symmetry_3
_geom_torsion_site_symmetry_4
C6 C1 C2 C10 -59.67(12) . . . .
C6 C1 C2 C3 60.38(12) . . . .
C10 C2 C3 C4 59.99(12) . . . .
C1 C2 C3 C4 -60.15(12) . . . .
C2 C3 C4 C5 59.54(12) . . . .
C2 C3 C4 C9 -60.26(12) . . . .
C9 C4 C5 C6 59.93(12) . . . .
C3 C4 C5 C6 -59.84(13) . . . .
C11 N1 C6 C7 55.99(16) . . . .
C11 N1 C6 C1 -68.30(16) . . . .
C11 N1 C6 C5 173.65(12) . . . .
C2 C1 C6 N1 -175.14(9) . . . .
C2 C1 C6 C7 59.36(12) . . . .
C2 C1 C6 C5 -59.47(12) . . . .
C4 C5 C6 N1 179.75(10) . . . .
C4 C5 C6 C7 -60.12(12) . . . .
C4 C5 C6 C1 59.65(12) . . . .
N1 C6 C7 C8 175.37(9) . . . .
C1 C6 C7 C8 -59.24(11) . . . .
C5 C6 C7 C8 59.84(12) . . . .
C6 C7 C8 C9 -60.55(12) . . . .
C6 C7 C8 C10 59.46(12) . . . .
C7 C8 C9 C4 59.66(12) . . . .
C10 C8 C9 C4 -60.59(12) . . . .
C5 C4 C9 C8 -58.97(12) . . . .
C3 C4 C9 C8 60.72(12) . . . .
C1 C2 C10 C8 60.11(12) . . . .
C3 C2 C10 C8 -60.19(12) . . . .
C9 C8 C10 C2 60.50(12) . . . .
C7 C8 C10 C2 -60.10(12) . . . .
C6 N1 C11 N2 -174.50(11) . . . .
C6 N1 C11 S1 7.49(19) . . . .
C12 N2 C11 N1 6.34(19) . . . .
C12 N2 C11 S1 -175.51(10) . . . .
C11 N2 C12 C17 -140.79(13) . . . .
C11 N2 C12 C13 42.35(19) . . . .
C17 C12 C13 C14 2.98(18) . . . .
N2 C12 C13 C14 179.78(11) . . . .
C12 C13 C14 C15 -2.14(19) . . . .
C13 C14 C15 C16 -0.49(19) . . . .
C14 C15 C16 C17 2.3(2) . . . .
C15 C16 C17 C12 -1.4(2) . . . .
C13 C12 C17 C16 -1.23(19) . . . .
N2 C12 C17 C16 -178.20(12) . . . .
